data_7127309
loop_
_publ_author_name
'Wang, Fang'
'Cannon, Austin T.'
'Bhattacharya, Moumita'
'Baumgarten, Robert'
'VanderLinden, Ryan T.'
'Saouma, Caroline T.'

_publ_section_title
;
 Hydrogenation and electrocatalytic reduction of carbon dioxide to formate
 with a single Co catalyst.
;
_journal_issue 81
_journal_name_full 'Chemical communications (Cambridge, England)'
_journal_page_first 12142
_journal_page_last 12145
_journal_paper_doi 10.1039/d0cc04310a
_journal_volume 56
_journal_year 2020
_chemical_formula_moiety 'C39 H51 Co N2 P3, C32 H12 B F24'
_chemical_formula_sum 'C71 H63 B Co F24 N2 P3'
_chemical_formula_weight 1562.88
_space_group_crystal_system monoclinic
_space_group_IT_number 14
_space_group_name_Hall '-P 2yn'
_space_group_name_H-M_alt 'P 1 21/n 1'
_atom_sites_solution_hydrogens geom
_audit_creation_method SHELXL-2016/6
_audit_update_record
;
2020-06-17 deposited with the CCDC.	2020-09-17 downloaded from the CCDC.
;
_cell_angle_alpha 90
_cell_angle_beta 92.586(4)
_cell_angle_gamma 90
_cell_formula_units_Z 4
_cell_length_a 12.5472(15)
_cell_length_b 41.432(4)
_cell_length_c 13.4271(14)
_cell_measurement_reflns_used 9863
_cell_measurement_temperature 103(2)
_cell_measurement_theta_max 24.58
_cell_measurement_theta_min 2.19
_cell_volume 6973.0(13)
_computing_structure_refinement 'SHELXL-2016/6 (Sheldrick, 2016)'
_computing_structure_solution 'SHELXT 2014/5 (Sheldrick, 2014)'
_diffrn_ambient_temperature 103(2)
_diffrn_measured_fraction_theta_full 1.000
_diffrn_measured_fraction_theta_max 1.000
_diffrn_measurement_device_type 'Bruker APEXII CCD'
_diffrn_measurement_method '\f and \w scans'
_diffrn_radiation_type MoK\a
_diffrn_radiation_wavelength 0.71073
_diffrn_reflns_av_R_equivalents 0.0487
_diffrn_reflns_av_unetI/netI 0.0491
_diffrn_reflns_Laue_measured_fraction_full 1.000
_diffrn_reflns_Laue_measured_fraction_max 1.000
_diffrn_reflns_limit_h_max 14
_diffrn_reflns_limit_h_min -14
_diffrn_reflns_limit_k_max 48
_diffrn_reflns_limit_k_min -36
_diffrn_reflns_limit_l_max 15
_diffrn_reflns_limit_l_min -15
_diffrn_reflns_number 49802
_diffrn_reflns_point_group_measured_fraction_full 1.000
_diffrn_reflns_point_group_measured_fraction_max 1.000
_diffrn_reflns_theta_full 24.713
_diffrn_reflns_theta_max 24.713
_diffrn_reflns_theta_min 1.596
_diffrn_source 'Fine-focused sealed tube'
_exptl_absorpt_coefficient_mu 0.423
_exptl_absorpt_correction_T_max 0.745200
_exptl_absorpt_correction_T_min 0.590400
_exptl_absorpt_correction_type multi-scan
_exptl_absorpt_process_details SADABS-2016/2
_exptl_crystal_colour black
_exptl_crystal_density_diffrn 1.489
_exptl_crystal_description 'Rectangular prism'
_exptl_crystal_F_000 3184
_exptl_crystal_size_max 0.500
_exptl_crystal_size_mid 0.500
_exptl_crystal_size_min 0.075
_refine_diff_density_max 0.499
_refine_diff_density_min -0.405
_refine_diff_density_rms 0.059
_refine_ls_extinction_method none
_refine_ls_goodness_of_fit_ref 1.031
_refine_ls_hydrogen_treatment constr
_refine_ls_matrix_type full
_refine_ls_number_parameters 1042
_refine_ls_number_reflns 11882
_refine_ls_number_restraints 1297
_refine_ls_restrained_S_all 0.979
_refine_ls_R_factor_all 0.0660
_refine_ls_R_factor_gt 0.0434
_refine_ls_shift/su_max 0.011
_refine_ls_shift/su_mean 0.001
_refine_ls_structure_factor_coef Fsqd
_refine_ls_weighting_details 'w=1/[\s^2^(Fo^2^)+(0.0340P)^2^+9.0292P] where P=(Fo^2^+2Fc^2^)/3'
_refine_ls_weighting_scheme calc
_refine_ls_wR_factor_gt 0.0928
_refine_ls_wR_factor_ref 0.1011
_reflns_Friedel_coverage 0.000
_reflns_number_gt 9123
_reflns_number_total 11882
_reflns_threshold_expression 'I > 2\s(I)'
_cod_data_source_file d0cc04310a2.cif
_cod_data_source_block 20180521CS_0m
_cod_depositor_comments
;
The following automatic conversions were performed:

data item '_exptl_absorpt_correction_type' value 'Multi-Scan' was
changed to 'multi-scan' in accordance with the
/home/data/users/saulius/crontab/automatic-downloads/rss-feeds/RSC/lib/dictionaries/cif_core.dic
dictionary named 'cif_core.dic' version 2.4.2 last updated on
2011-04-26.

Automatic conversion script
Id: cif_fix_values 7556 2019-12-06 15:28:31Z antanas 

 Adding full bibliography for 7127304--7127312.cif.
;
_cod_original_sg_symbol_H-M 'P 21/n'
_cod_database_code 7127309
_shelx_shelxl_version_number 2016/6
_shelx_space_group_comment
;
The symmetry employed for this shelxl refinement is uniquely defined
by the following loop, which should always be used as a source of
symmetry information in preference to the above space-group names.
They are only intended as comments.
;
_shelx_estimated_absorpt_t_min 0.816
_shelx_estimated_absorpt_t_max 0.969

loop_
_space_group_symop_operation_xyz
'x, y, z'
'-x+1/2, y+1/2, -z+1/2'
'-x, -y, -z'
'x-1/2, -y-1/2, z-1/2'

loop_
_atom_site_label
_atom_site_type_symbol
_atom_site_fract_x
_atom_site_fract_y
_atom_site_fract_z
_atom_site_U_iso_or_equiv
_atom_site_adp_type
_atom_site_occupancy
_atom_site_site_symmetry_order
_atom_site_calc_flag
_atom_site_refinement_flags_posn
_atom_site_refinement_flags_adp
_atom_site_refinement_flags_occupancy
_atom_site_disorder_assembly
_atom_site_disorder_group
Co1 Co 0.13721(3) 0.37566(2) 0.79287(3) 0.01643(10) Uani 1 1 d . U . . .
B1 B 0.6345(3) 0.35128(8) 0.2763(2) 0.0180(7) Uani 1 1 d . U . . .
P1 P 0.11280(6) 0.33274(2) 0.69994(5) 0.01869(17) Uani 1 1 d . U . . .
P2 P 0.19928(6) 0.39770(2) 0.66610(5) 0.01483(16) Uani 1 1 d . U . . .
P3 P 0.23267(6) 0.41082(2) 0.88105(5) 0.02012(17) Uani 1 1 d . U . . .
F1 F 0.34716(15) 0.47658(4) 0.25500(15) 0.0418(5) Uani 1 1 d . U . . .
F2 F 0.42780(16) 0.46334(5) 0.39227(15) 0.0475(5) Uani 1 1 d . U . . .
F3 F 0.30686(15) 0.43271(5) 0.32861(17) 0.0479(6) Uani 1 1 d . U . . .
F4 F 0.60000(14) 0.47134(4) -0.00337(12) 0.0298(4) Uani 1 1 d . U . . .
F5 F 0.74830(14) 0.45029(5) 0.05123(14) 0.0448(5) Uani 1 1 d . U . . .
F6 F 0.64220(17) 0.42323(5) -0.04718(13) 0.0428(5) Uani 1 1 d . U . . .
F7 F 0.96884(16) 0.42890(4) 0.37739(14) 0.0383(5) Uani 1 1 d . U . . .
F8 F 0.98961(19) 0.42546(5) 0.22241(14) 0.0556(6) Uani 1 1 d . U . . .
F9 F 1.10532(15) 0.40467(5) 0.3273(2) 0.0627(7) Uani 1 1 d . U . . .
F10 F 1.08434(13) 0.28793(4) 0.28466(14) 0.0333(4) Uani 1 1 d . U . . .
F11 F 0.93130(14) 0.26477(4) 0.26781(14) 0.0350(5) Uani 1 1 d . U . . .
F12 F 0.99194(16) 0.27895(4) 0.41270(13) 0.0391(5) Uani 1 1 d . U . . .
F13 F 0.7215(2) 0.26752(6) -0.05411(16) 0.0657(7) Uani 1 1 d . U . . .
F14 F 0.61086(17) 0.29199(6) -0.14858(14) 0.0551(6) Uani 1 1 d . U . . .
F15 F 0.74012(19) 0.31775(6) -0.08003(16) 0.0651(7) Uani 1 1 d . U . . .
N1 N 0.09552(18) 0.45675(5) 0.63348(17) 0.0176(5) Uani 1 1 d . U . . .
C1 C 0.1171(2) 0.42607(6) 0.5858(2) 0.0166(6) Uani 1 1 d . U . . .
H1A H 0.154738 0.430255 0.523888 0.020 Uiso 1 1 calc R U . . .
H1B H 0.048362 0.415526 0.566794 0.020 Uiso 1 1 calc R U . . .
C2 C 0.1568(2) 0.48419(7) 0.6052(2) 0.0168(6) Uani 1 1 d . U . . .
C3 C 0.2153(2) 0.50195(7) 0.6767(2) 0.0193(6) Uani 1 1 d . U . . .
H3 H 0.214202 0.496098 0.745095 0.023 Uiso 1 1 calc R U . . .
C4 C 0.2751(2) 0.52821(7) 0.6479(2) 0.0238(7) Uani 1 1 d . U . . .
H4 H 0.314102 0.540490 0.696887 0.029 Uiso 1 1 calc R U . . .
C5 C 0.2786(2) 0.53670(7) 0.5486(2) 0.0259(7) Uani 1 1 d . U . . .
H5 H 0.320684 0.554497 0.529273 0.031 Uiso 1 1 calc R U . . .
C6 C 0.2201(3) 0.51903(7) 0.4772(2) 0.0285(7) Uani 1 1 d . U . . .
H6 H 0.222451 0.524641 0.408728 0.034 Uiso 1 1 calc R U . . .
C7 C 0.1583(2) 0.49315(7) 0.5060(2) 0.0227(7) Uani 1 1 d . U . . .
H7 H 0.116658 0.481510 0.457268 0.027 Uiso 1 1 calc R U . . .
C8 C 0.0073(2) 0.45983(7) 0.69323(19) 0.0164(6) Uani 1 1 d . U . . .
C9 C -0.0248(2) 0.49035(7) 0.7256(2) 0.0204(6) Uani 1 1 d . U . . .
H9 H 0.014887 0.508957 0.708974 0.025 Uiso 1 1 calc R U . . .
C10 C -0.1143(2) 0.49351(8) 0.7819(2) 0.0250(7) Uani 1 1 d . U . . .
H10 H -0.134709 0.514346 0.803667 0.030 Uiso 1 1 calc R U . . .
C11 C -0.1742(2) 0.46705(8) 0.8071(2) 0.0269(7) Uani 1 1 d . U . . .
H11 H -0.235962 0.469523 0.844760 0.032 Uiso 1 1 calc R U . . .
C12 C -0.1423(2) 0.43680(8) 0.7761(2) 0.0262(7) Uani 1 1 d . U . . .
H12 H -0.182698 0.418347 0.792959 0.031 Uiso 1 1 calc R U . . .
C13 C -0.0524(2) 0.43301(7) 0.7208(2) 0.0212(6) Uani 1 1 d . U . . .
H13 H -0.031211 0.412001 0.701376 0.025 Uiso 1 1 calc R U . . .
C14 C 0.2336(2) 0.36771(7) 0.5727(2) 0.0164(6) Uani 1 1 d . U . . .
C15 C 0.2927(2) 0.37291(7) 0.4889(2) 0.0251(7) Uani 1 1 d . U . . .
H15 H 0.323601 0.393495 0.478342 0.030 Uiso 1 1 calc R U . . .
C16 C 0.3068(2) 0.34841(8) 0.4206(2) 0.0260(7) Uani 1 1 d . U . . .
H16 H 0.347666 0.352207 0.363893 0.031 Uiso 1 1 calc R U . . .
C17 C 0.2618(2) 0.31848(7) 0.4348(2) 0.0217(7) Uani 1 1 d . U . . .
H17 H 0.272412 0.301630 0.388307 0.026 Uiso 1 1 calc R U . . .
C18 C 0.2012(2) 0.31300(7) 0.5164(2) 0.0220(7) Uani 1 1 d . U . . .
H18 H 0.168763 0.292513 0.524808 0.026 Uiso 1 1 calc R U . . .
C19 C 0.1871(2) 0.33732(7) 0.5869(2) 0.0169(6) Uani 1 1 d . U . . .
C20 C 0.3138(2) 0.42350(6) 0.6975(2) 0.0161(6) Uani 1 1 d . U . . .
C21 C 0.3789(2) 0.43850(7) 0.6297(2) 0.0216(7) Uani 1 1 d . U . . .
H21 H 0.364533 0.435769 0.560138 0.026 Uiso 1 1 calc R U . . .
C22 C 0.4642(2) 0.45732(7) 0.6633(2) 0.0251(7) Uani 1 1 d . U . . .
H22 H 0.509039 0.467237 0.617085 0.030 Uiso 1 1 calc R U . . .
C23 C 0.4837(2) 0.46163(7) 0.7648(2) 0.0265(7) Uani 1 1 d . U . . .
H23 H 0.543383 0.474034 0.788134 0.032 Uiso 1 1 calc R U . . .
C24 C 0.4168(2) 0.44798(7) 0.8324(2) 0.0252(7) Uani 1 1 d . U . . .
H24 H 0.429748 0.451604 0.901748 0.030 Uiso 1 1 calc R U . . .
C25 C 0.3306(2) 0.42895(7) 0.7993(2) 0.0188(6) Uani 1 1 d . U . . .
C26 C 0.1770(3) 0.29783(7) 0.7665(2) 0.0289(7) Uani 1 1 d . U . . .
H26 H 0.150774 0.297970 0.835718 0.035 Uiso 1 1 calc R U . . .
C27 C 0.2981(3) 0.30375(8) 0.7760(3) 0.0403(9) Uani 1 1 d . U . . .
H27A H 0.329496 0.299564 0.711696 0.060 Uiso 1 1 calc R U . . .
H27B H 0.330251 0.289256 0.826590 0.060 Uiso 1 1 calc R U . . .
H27C H 0.311772 0.326204 0.795652 0.060 Uiso 1 1 calc R U . . .
C28 C 0.1543(3) 0.26420(7) 0.7241(3) 0.0382(9) Uani 1 1 d . U . . .
H28A H 0.077043 0.261195 0.714225 0.057 Uiso 1 1 calc R U . . .
H28B H 0.183138 0.247884 0.770750 0.057 Uiso 1 1 calc R U . . .
H28C H 0.188031 0.261942 0.660037 0.057 Uiso 1 1 calc R U . . .
C29 C -0.0194(2) 0.31819(7) 0.6529(2) 0.0249(7) Uani 1 1 d . U . . .
H29 H -0.008628 0.297935 0.614123 0.030 Uiso 1 1 calc R U . . .
C30 C -0.0730(3) 0.34286(8) 0.5834(2) 0.0321(8) Uani 1 1 d . U . . .
H30A H -0.025398 0.348186 0.529907 0.048 Uiso 1 1 calc R U . . .
H30B H -0.088632 0.362440 0.620977 0.048 Uiso 1 1 calc R U . . .
H30C H -0.139690 0.333838 0.554445 0.048 Uiso 1 1 calc R U . . .
C31 C -0.0906(3) 0.31023(9) 0.7396(2) 0.0357(8) Uani 1 1 d . U . . .
H31A H -0.158959 0.301645 0.713126 0.054 Uiso 1 1 calc R U . . .
H31B H -0.103141 0.329868 0.777980 0.054 Uiso 1 1 calc R U . . .
H31C H -0.055197 0.294081 0.782909 0.054 Uiso 1 1 calc R U . . .
C32 C 0.3203(3) 0.39801(8) 0.9887(2) 0.0283(7) Uani 1 1 d . U . . .
H32 H 0.363602 0.417252 1.010259 0.034 Uiso 1 1 calc R U . . .
C33 C 0.3986(3) 0.37220(8) 0.9562(3) 0.0387(9) Uani 1 1 d . U . . .
H33A H 0.359891 0.352099 0.941385 0.058 Uiso 1 1 calc R U . . .
H33B H 0.452618 0.368420 1.009918 0.058 Uiso 1 1 calc R U . . .
H33C H 0.433483 0.379544 0.896381 0.058 Uiso 1 1 calc R U . . .
C34 C 0.2609(3) 0.38662(9) 1.0795(2) 0.0419(9) Uani 1 1 d . U . . .
H34A H 0.216745 0.367848 1.061114 0.063 Uiso 1 1 calc R U . . .
H34B H 0.215261 0.404080 1.102331 0.063 Uiso 1 1 calc R U . . .
H34C H 0.312616 0.380650 1.133240 0.063 Uiso 1 1 calc R U . . .
C35 C 0.1561(2) 0.44659(7) 0.9251(2) 0.0260(7) Uani 1 1 d . U . . .
H35 H 0.130704 0.458295 0.863321 0.031 Uiso 1 1 calc R U . . .
C36 C 0.0547(3) 0.43647(9) 0.9770(2) 0.0345(8) Uani 1 1 d . U . . .
H36A H 0.010016 0.455483 0.987004 0.052 Uiso 1 1 calc R U . . .
H36B H 0.074523 0.426727 1.041740 0.052 Uiso 1 1 calc R U . . .
H36C H 0.014994 0.420726 0.935430 0.052 Uiso 1 1 calc R U . . .
C37 C 0.2202(3) 0.47112(8) 0.9870(3) 0.0419(9) Uani 1 1 d . U . . .
H37A H 0.281313 0.478354 0.949893 0.063 Uiso 1 1 calc R U . . .
H37B H 0.245797 0.461137 1.049804 0.063 Uiso 1 1 calc R U . . .
H37C H 0.174903 0.489667 1.001258 0.063 Uiso 1 1 calc R U . . .
N2 N 0.0706(2) 0.35684(6) 0.90223(19) 0.0270(6) Uani 1 1 d . U . . .
C38 C 0.0333(3) 0.34490(8) 0.9656(2) 0.0330(8) Uani 1 1 d . U . . .
C39 C -0.0192(4) 0.32991(11) 1.0494(3) 0.0621(12) Uani 1 1 d . U . . .
H39A H -0.070691 0.313785 1.024044 0.093 Uiso 1 1 calc R U . . .
H39B H -0.056436 0.346517 1.086509 0.093 Uiso 1 1 calc R U . . .
H39C H 0.034506 0.319429 1.093735 0.093 Uiso 1 1 calc R U . . .
C40 C 0.5896(2) 0.38685(7) 0.2424(2) 0.0163(6) Uani 1 1 d . U . . .
C41 C 0.5098(2) 0.40434(7) 0.2886(2) 0.0171(6) Uani 1 1 d . U . . .
H41 H 0.481007 0.395986 0.347492 0.021 Uiso 1 1 calc R U . . .
C42 C 0.4714(2) 0.43383(7) 0.2502(2) 0.0184(6) Uani 1 1 d . U . . .
C43 C 0.5122(2) 0.44713(7) 0.1652(2) 0.0208(6) Uani 1 1 d . U . . .
H43 H 0.486471 0.467146 0.139313 0.025 Uiso 1 1 calc R U . . .
C44 C 0.5917(2) 0.43032(7) 0.1191(2) 0.0192(6) Uani 1 1 d . U . . .
C45 C 0.6280(2) 0.40089(7) 0.1562(2) 0.0191(6) Uani 1 1 d . U . . .
H45 H 0.681244 0.389759 0.121677 0.023 Uiso 1 1 calc R U . . .
C46 C 0.7661(2) 0.35142(7) 0.28409(19) 0.0167(6) Uani 1 1 d . U . . .
C47 C 0.8290(2) 0.37921(7) 0.2911(2) 0.0187(6) Uani 1 1 d . U . . .
H47 H 0.795185 0.399718 0.287480 0.022 Uiso 1 1 calc R U . . .
C48 C 0.9405(2) 0.37781(7) 0.3032(2) 0.0202(6) Uani 1 1 d . U . . .
C49 C 0.9934(2) 0.34850(7) 0.3108(2) 0.0205(6) Uani 1 1 d . U . . .
H49 H 1.068846 0.347563 0.319902 0.025 Uiso 1 1 calc R U . . .
C50 C 0.9321(2) 0.32034(7) 0.30468(19) 0.0179(6) Uani 1 1 d . U . . .
C51 C 0.8214(2) 0.32212(7) 0.29157(19) 0.0177(6) Uani 1 1 d . U . . .
H51 H 0.781809 0.302593 0.287516 0.021 Uiso 1 1 calc R U . . .
C53 C 0.6012(2) 0.33970(7) 0.3875(2) 0.0166(6) Uani 1 1 d . U . . .
C54 C 0.5703(2) 0.30797(7) 0.4086(2) 0.0194(6) Uani 1 1 d . U . . .
H54 H 0.560828 0.293102 0.355092 0.023 Uiso 1 1 calc R U . . .
C55 C 0.5531(2) 0.29748(7) 0.5047(2) 0.0228(7) Uani 1 1 d . U . . .
C56 C 0.5663(2) 0.31844(7) 0.5849(2) 0.0258(7) Uani 1 1 d . U . . .
H56 H 0.554114 0.311397 0.650759 0.031 Uiso 1 1 calc R U . . .
C57 C 0.5977(2) 0.34982(7) 0.5669(2) 0.0225(7) Uani 1 1 d . U . . .
C58 C 0.6151(2) 0.36003(7) 0.4706(2) 0.0200(6) Uani 1 1 d . U . . .
H58 H 0.637475 0.381653 0.460576 0.024 Uiso 1 1 calc R U . . .
C59 C 0.5889(2) 0.32721(6) 0.1874(2) 0.0158(6) Uani 1 1 d . U . . .
C60 C 0.4829(2) 0.31584(7) 0.1851(2) 0.0186(6) Uani 1 1 d . U . . .
H60 H 0.439517 0.320828 0.239195 0.022 Uiso 1 1 calc R U . . .
C61 C 0.4397(2) 0.29757(7) 0.1063(2) 0.0212(6) Uani 1 1 d . U . . .
C62 C 0.4988(2) 0.29082(7) 0.0242(2) 0.0218(7) Uani 1 1 d . U . . .
H62 H 0.468985 0.278655 -0.030152 0.026 Uiso 1 1 calc R U . . .
C63 C 0.6028(2) 0.30223(7) 0.0232(2) 0.0186(6) Uani 1 1 d . U . . .
C64 C 0.6466(2) 0.31962(7) 0.1038(2) 0.0180(6) Uani 1 1 d . U . . .
H64 H 0.718546 0.326612 0.101948 0.022 Uiso 1 1 calc R U . . .
C65 C 0.3885(2) 0.45137(7) 0.3051(2) 0.0260(7) Uani 1 1 d . U . . .
C66 C 0.6446(3) 0.44372(8) 0.0309(2) 0.0272(7) Uani 1 1 d . U . . .
C67 C 1.0012(2) 0.40892(8) 0.3071(2) 0.0271(7) Uani 1 1 d . U . . .
C68 C 0.9848(2) 0.28835(7) 0.3166(2) 0.0238(7) Uani 1 1 d . U . . .
C69 C 0.6148(3) 0.37194(8) 0.6540(2) 0.0295(7) Uani 1 1 d . U . . .
F16 F 0.63979(19) 0.40198(5) 0.62853(14) 0.0485(6) Uani 1 1 d D U . . .
F17 F 0.52742(17) 0.37447(5) 0.70785(15) 0.0507(6) Uani 1 1 d D U . . .
F18 F 0.69204(17) 0.36177(5) 0.71763(14) 0.0491(6) Uani 1 1 d D U . . .
C70 C 0.5201(3) 0.26347(8) 0.5232(2) 0.0341(8) Uani 1 1 d . U . . .
F18A F 0.517(2) 0.2443(4) 0.4419(11) 0.061(6) Uani 0.50(2) 1 d D U P A 1
F19A F 0.5802(11) 0.2476(4) 0.5922(15) 0.028(4) Uani 0.50(2) 1 d D U P A 1
F20A F 0.4175(12) 0.2613(6) 0.5575(13) 0.032(3) Uani 0.50(2) 1 d D U P A 1
F18B F 0.572(2) 0.2542(6) 0.6126(16) 0.031(4) Uani 0.36(2) 1 d . U P A 2
F19B F 0.424(2) 0.2606(9) 0.528(2) 0.054(6) Uani 0.36(2) 1 d . U P A 2
F20B F 0.5608(18) 0.2437(7) 0.4563(16) 0.039(4) Uani 0.36(2) 1 d . U P A 2
F18C F 0.452(3) 0.2519(7) 0.4300(16) 0.041(6) Uani 0.140(15) 1 d D U P A 3
F19C F 0.5783(17) 0.2412(5) 0.534(4) 0.056(8) Uani 0.140(15) 1 d D U P A 3
F20C F 0.434(4) 0.2606(17) 0.585(3) 0.055(9) Uani 0.140(15) 1 d D U P A 3
C71 C 0.6686(3) 0.29519(8) -0.0642(2) 0.0280(7) Uani 1 1 d . U . . .
C72 C 0.3275(3) 0.28528(8) 0.1088(2) 0.0308(7) Uani 1 1 d . U . . .
F21A F 0.2568(7) 0.3040(2) 0.076(2) 0.072(6) Uani 0.421(18) 1 d D U P B 1
F22A F 0.3149(13) 0.2564(4) 0.0573(11) 0.041(4) Uani 0.421(18) 1 d D U P B 1
F23A F 0.3024(12) 0.2753(5) 0.2030(6) 0.048(4) Uani 0.421(18) 1 d D U P B 1
F21B F 0.2733(12) 0.2972(7) 0.1814(9) 0.055(6) Uani 0.367(19) 1 d D U P B 2
F22B F 0.2669(12) 0.2959(5) 0.0248(9) 0.041(4) Uani 0.367(19) 1 d D U P B 2
F23B F 0.3219(13) 0.2545(3) 0.105(2) 0.062(7) Uani 0.367(19) 1 d D U P B 2
F21C F 0.261(2) 0.3094(5) 0.148(3) 0.047(6) Uani 0.213(16) 1 d D U P B 3
F22C F 0.3177(15) 0.2625(6) 0.175(3) 0.046(7) Uani 0.213(16) 1 d D U P B 3
F23C F 0.284(2) 0.2767(12) 0.0259(14) 0.068(9) Uani 0.213(16) 1 d D U P B 3

loop_
_atom_site_aniso_label
_atom_site_aniso_U_11
_atom_site_aniso_U_22
_atom_site_aniso_U_33
_atom_site_aniso_U_23
_atom_site_aniso_U_13
_atom_site_aniso_U_12
Co1 0.0183(2) 0.0154(2) 0.01567(19) -0.00132(16) 0.00147(15) -0.00359(16)
B1 0.0162(17) 0.0172(17) 0.0208(16) 0.0006(13) 0.0025(13) -0.0006(13)
P1 0.0214(4) 0.0157(4) 0.0193(4) -0.0014(3) 0.0035(3) -0.0034(3)
P2 0.0147(4) 0.0132(4) 0.0167(4) -0.0011(3) 0.0013(3) -0.0008(3)
P3 0.0227(4) 0.0203(4) 0.0172(4) -0.0012(3) -0.0020(3) -0.0047(3)
F1 0.0301(11) 0.0328(11) 0.0638(13) 0.0206(10) 0.0148(9) 0.0156(9)
F2 0.0377(12) 0.0582(14) 0.0466(12) -0.0159(11) 0.0030(10) 0.0168(10)
F3 0.0252(11) 0.0284(11) 0.0922(16) 0.0113(11) 0.0254(11) -0.0020(9)
F4 0.0343(11) 0.0257(10) 0.0288(10) 0.0117(8) -0.0053(8) -0.0053(8)
F5 0.0227(11) 0.0625(14) 0.0490(12) 0.0302(11) -0.0013(9) -0.0103(10)
F6 0.0661(15) 0.0365(12) 0.0269(10) 0.0043(9) 0.0132(9) 0.0014(10)
F7 0.0467(12) 0.0244(10) 0.0434(11) -0.0086(9) -0.0020(9) -0.0122(9)
F8 0.0888(18) 0.0450(13) 0.0326(11) 0.0105(10) -0.0023(11) -0.0406(12)
F9 0.0190(11) 0.0332(12) 0.135(2) -0.0068(13) -0.0047(12) -0.0094(9)
F10 0.0175(9) 0.0314(11) 0.0511(12) -0.0056(9) 0.0034(8) 0.0035(8)
F11 0.0233(10) 0.0230(10) 0.0581(12) -0.0141(9) -0.0055(9) 0.0005(8)
F12 0.0534(13) 0.0298(11) 0.0340(11) 0.0089(9) -0.0008(9) 0.0136(9)
F13 0.0795(18) 0.0655(16) 0.0548(14) 0.0116(12) 0.0329(12) 0.0482(14)
F14 0.0436(13) 0.0993(19) 0.0224(10) -0.0116(11) -0.0003(9) 0.0041(12)
F15 0.0689(16) 0.0821(17) 0.0476(13) -0.0252(12) 0.0386(12) -0.0440(14)
N1 0.0167(13) 0.0137(12) 0.0226(13) -0.0003(10) 0.0031(10) -0.0012(10)
C1 0.0184(15) 0.0140(15) 0.0175(14) -0.0011(11) 0.0006(11) -0.0008(12)
C2 0.0112(14) 0.0170(15) 0.0221(15) 0.0012(12) 0.0018(11) 0.0021(11)
C3 0.0172(15) 0.0183(16) 0.0222(15) 0.0015(12) -0.0019(12) 0.0014(12)
C4 0.0181(16) 0.0213(17) 0.0315(17) -0.0040(13) -0.0041(13) -0.0026(13)
C5 0.0227(17) 0.0199(17) 0.0353(18) 0.0034(14) 0.0049(13) -0.0065(13)
C6 0.0342(19) 0.0269(18) 0.0246(16) 0.0072(14) 0.0029(14) -0.0036(15)
C7 0.0226(17) 0.0228(17) 0.0225(15) -0.0010(13) -0.0025(12) -0.0020(13)
C8 0.0153(15) 0.0182(15) 0.0152(14) 0.0011(11) -0.0044(11) 0.0005(12)
C9 0.0204(16) 0.0192(16) 0.0215(15) 0.0003(12) -0.0009(12) -0.0003(12)
C10 0.0239(17) 0.0285(18) 0.0226(16) -0.0011(13) -0.0001(13) 0.0065(14)
C11 0.0194(17) 0.038(2) 0.0239(16) 0.0016(14) 0.0052(13) 0.0005(14)
C12 0.0234(17) 0.0291(18) 0.0263(16) 0.0050(14) 0.0022(13) -0.0064(14)
C13 0.0208(16) 0.0188(16) 0.0239(15) -0.0013(13) -0.0006(12) -0.0011(12)
C14 0.0135(14) 0.0150(15) 0.0207(14) -0.0015(11) -0.0001(11) 0.0016(11)
C15 0.0273(17) 0.0216(17) 0.0271(16) -0.0039(13) 0.0089(13) -0.0080(14)
C16 0.0233(17) 0.0314(18) 0.0241(16) -0.0064(14) 0.0082(13) -0.0031(14)
C17 0.0191(16) 0.0224(17) 0.0238(16) -0.0084(13) 0.0017(12) 0.0028(13)
C18 0.0225(17) 0.0171(16) 0.0264(16) -0.0025(13) 0.0017(13) -0.0018(13)
C19 0.0141(15) 0.0168(15) 0.0197(14) -0.0018(12) 0.0001(11) 0.0012(12)
C20 0.0144(14) 0.0107(14) 0.0231(15) 0.0002(12) -0.0003(11) 0.0024(11)
C21 0.0205(16) 0.0182(16) 0.0264(16) -0.0013(13) 0.0037(12) 0.0013(12)
C22 0.0187(16) 0.0192(17) 0.0380(18) 0.0017(14) 0.0071(13) -0.0020(13)
C23 0.0193(17) 0.0211(17) 0.0389(18) -0.0028(14) -0.0012(13) -0.0043(13)
C24 0.0262(17) 0.0231(17) 0.0258(16) -0.0030(13) -0.0040(13) -0.0035(13)
C25 0.0183(15) 0.0131(15) 0.0247(15) -0.0002(12) -0.0008(12) 0.0005(12)
C26 0.044(2) 0.0172(16) 0.0262(17) 0.0011(13) 0.0057(14) 0.0008(15)
C27 0.042(2) 0.029(2) 0.048(2) -0.0047(17) -0.0184(17) 0.0107(16)
C28 0.053(2) 0.0152(17) 0.046(2) 0.0044(15) 0.0026(17) -0.0002(16)
C29 0.0224(17) 0.0248(17) 0.0278(17) -0.0075(13) 0.0040(13) -0.0088(13)
C30 0.0226(18) 0.042(2) 0.0321(18) -0.0070(15) -0.0003(14) -0.0056(15)
C31 0.0294(19) 0.039(2) 0.039(2) -0.0033(16) 0.0092(15) -0.0104(16)
C32 0.0336(19) 0.0234(17) 0.0268(16) 0.0006(14) -0.0085(13) -0.0056(14)
C33 0.045(2) 0.028(2) 0.041(2) 0.0046(16) -0.0094(16) 0.0057(16)
C34 0.048(2) 0.049(2) 0.0284(18) 0.0093(16) -0.0090(16) -0.0070(18)
C35 0.0305(18) 0.0239(17) 0.0237(16) -0.0023(13) 0.0023(13) -0.0009(14)
C36 0.0323(19) 0.041(2) 0.0302(18) -0.0048(16) 0.0030(14) 0.0032(16)
C37 0.046(2) 0.032(2) 0.048(2) -0.0179(17) 0.0048(18) -0.0048(17)
N2 0.0372(16) 0.0204(14) 0.0229(14) -0.0055(11) -0.0034(12) -0.0094(12)
C38 0.035(2) 0.040(2) 0.0242(17) -0.0072(16) 0.0075(15) -0.0120(16)
C39 0.070(3) 0.067(3) 0.051(3) 0.004(2) 0.021(2) -0.010(2)
C40 0.0137(14) 0.0152(15) 0.0196(14) -0.0010(11) -0.0032(11) -0.0046(11)
C41 0.0152(15) 0.0161(15) 0.0198(14) 0.0015(12) -0.0014(11) -0.0043(11)
C42 0.0114(14) 0.0158(15) 0.0278(15) -0.0009(12) -0.0020(11) -0.0039(11)
C43 0.0165(15) 0.0155(15) 0.0296(16) 0.0045(13) -0.0066(12) -0.0025(12)
C44 0.0188(15) 0.0195(16) 0.0189(14) 0.0027(12) -0.0039(11) -0.0050(12)
C45 0.0176(15) 0.0175(15) 0.0219(15) -0.0015(12) -0.0015(12) -0.0025(12)
C46 0.0170(15) 0.0181(15) 0.0149(14) -0.0002(12) 0.0011(11) -0.0008(12)
C47 0.0199(15) 0.0165(15) 0.0198(14) 0.0016(12) 0.0013(12) 0.0017(12)
C48 0.0187(15) 0.0214(16) 0.0204(15) 0.0001(12) -0.0002(12) -0.0046(12)
C49 0.0153(15) 0.0265(17) 0.0195(15) -0.0004(13) -0.0006(11) -0.0020(12)
C50 0.0177(15) 0.0217(16) 0.0141(14) -0.0005(12) -0.0005(11) -0.0001(12)
C51 0.0159(15) 0.0200(15) 0.0172(14) 0.0004(12) -0.0003(11) -0.0053(12)
C53 0.0094(14) 0.0177(15) 0.0227(14) 0.0003(12) 0.0005(11) 0.0022(11)
C54 0.0181(15) 0.0177(15) 0.0225(15) -0.0014(12) 0.0023(12) 0.0039(12)
C55 0.0250(17) 0.0180(15) 0.0258(16) 0.0025(12) 0.0064(13) 0.0041(13)
C56 0.0307(18) 0.0259(17) 0.0213(16) 0.0049(13) 0.0071(13) 0.0080(14)
C57 0.0201(16) 0.0230(16) 0.0243(15) -0.0008(13) -0.0012(12) 0.0059(13)
C58 0.0169(15) 0.0173(16) 0.0257(15) 0.0008(12) -0.0003(12) 0.0006(12)
C59 0.0149(15) 0.0110(14) 0.0214(14) 0.0041(11) 0.0005(11) 0.0032(11)
C60 0.0147(15) 0.0178(16) 0.0234(15) 0.0015(12) 0.0035(12) 0.0013(12)
C61 0.0149(15) 0.0203(16) 0.0280(16) 0.0025(13) -0.0022(12) -0.0026(12)
C62 0.0220(16) 0.0184(16) 0.0247(16) -0.0006(13) -0.0041(12) -0.0007(13)
C63 0.0193(15) 0.0161(15) 0.0204(14) 0.0024(12) 0.0005(12) 0.0034(12)
C64 0.0127(15) 0.0193(16) 0.0220(15) 0.0049(12) 0.0009(11) -0.0013(12)
C65 0.0178(16) 0.0198(17) 0.0406(19) 0.0095(14) 0.0017(13) -0.0003(13)
C66 0.0277(18) 0.0266(18) 0.0271(17) 0.0062(14) 0.0005(13) -0.0011(14)
C67 0.0201(17) 0.0276(18) 0.0334(18) 0.0013(15) -0.0008(13) -0.0045(14)
C68 0.0184(16) 0.0252(17) 0.0277(17) -0.0057(14) 0.0000(13) -0.0014(13)
C69 0.0341(19) 0.033(2) 0.0211(16) -0.0009(14) -0.0018(14) 0.0064(15)
F16 0.0822(17) 0.0295(12) 0.0334(11) -0.0076(9) 0.0002(10) -0.0047(11)
F17 0.0509(14) 0.0607(15) 0.0417(12) -0.0215(11) 0.0153(10) 0.0049(11)
F18 0.0575(14) 0.0511(13) 0.0366(11) -0.0127(10) -0.0229(10) 0.0195(11)
C70 0.044(2) 0.0261(19) 0.0327(19) 0.0050(15) 0.0108(16) 0.0022(17)
F18A 0.127(19) 0.021(5) 0.036(5) -0.003(4) 0.019(9) -0.023(12)
F19A 0.027(3) 0.008(6) 0.050(10) 0.003(6) 0.005(5) 0.006(3)
F20A 0.020(3) 0.034(5) 0.039(8) 0.019(7) -0.005(4) -0.007(3)
F18B 0.056(7) 0.016(8) 0.022(5) 0.006(5) 0.005(4) 0.015(5)
F19B 0.039(5) 0.036(7) 0.086(18) 0.028(12) -0.001(8) -0.011(4)
F20B 0.072(10) 0.020(4) 0.025(6) -0.002(4) 0.012(6) -0.007(7)
F18C 0.052(16) 0.024(12) 0.045(9) 0.010(7) -0.006(8) -0.020(10)
F19C 0.050(10) 0.019(7) 0.10(2) -0.020(15) -0.027(12) 0.003(6)
F20C 0.07(2) 0.042(15) 0.054(14) 0.009(18) 0.033(15) -0.015(17)
C71 0.0279(18) 0.0311(19) 0.0252(17) -0.0025(14) 0.0025(13) -0.0004(15)
C72 0.0210(18) 0.034(2) 0.0374(19) 0.0005(15) 0.0004(14) -0.0075(15)
F21A 0.018(4) 0.034(5) 0.162(17) 0.024(9) -0.022(11) -0.005(4)
F22A 0.028(6) 0.040(6) 0.056(7) -0.025(6) 0.004(6) -0.019(5)
F23A 0.037(7) 0.066(10) 0.043(4) -0.016(5) 0.017(3) -0.031(7)
F21B 0.023(7) 0.102(16) 0.042(6) -0.022(8) 0.018(6) -0.029(10)
F22B 0.020(4) 0.064(10) 0.038(5) 0.012(6) -0.013(4) -0.012(6)
F23B 0.036(5) 0.026(5) 0.122(19) 0.014(9) -0.011(15) -0.013(4)
F21C 0.013(6) 0.044(8) 0.085(18) 0.000(10) 0.000(12) 0.005(7)
F22C 0.029(7) 0.039(12) 0.071(17) 0.020(12) 0.012(14) -0.008(10)
F23C 0.038(13) 0.12(2) 0.048(8) -0.017(12) -0.006(7) -0.041(17)

loop_
_atom_type_symbol
_atom_type_description
_atom_type_scat_dispersion_real
_atom_type_scat_dispersion_imag
_atom_type_scat_source
C C 0.0033 0.0016 'International Tables Vol C Tables 4.2.6.8 and 6.1.1.4'
H H 0.0000 0.0000 'International Tables Vol C Tables 4.2.6.8 and 6.1.1.4'
B B 0.0013 0.0007 'International Tables Vol C Tables 4.2.6.8 and 6.1.1.4'
F F 0.0171 0.0103 'International Tables Vol C Tables 4.2.6.8 and 6.1.1.4'
N N 0.0061 0.0033 'International Tables Vol C Tables 4.2.6.8 and 6.1.1.4'
P P 0.1023 0.0942 'International Tables Vol C Tables 4.2.6.8 and 6.1.1.4'
Co Co 0.3494 0.9721 'International Tables Vol C Tables 4.2.6.8 and 6.1.1.4'

loop_
_geom_angle_atom_site_label_1
_geom_angle_atom_site_label_2
_geom_angle_atom_site_label_3
_geom_angle
_geom_angle_site_symmetry_1
_geom_angle_site_symmetry_3
_geom_angle_publ_flag
N2 Co1 P2 175.42(9) . . ?
N2 Co1 P1 93.00(8) . . ?
P2 Co1 P1 86.50(3) . . ?
N2 Co1 P3 95.98(8) . . ?
P2 Co1 P3 86.31(3) . . ?
P1 Co1 P3 154.90(4) . . ?
C40 B1 C59 103.9(2) . . ?
C40 B1 C53 114.7(2) . . ?
C59 B1 C53 113.0(2) . . ?
C40 B1 C46 110.2(2) . . ?
C59 B1 C46 111.4(2) . . ?
C53 B1 C46 103.8(2) . . ?
C19 P1 C29 103.51(13) . . ?
C19 P1 C26 104.67(14) . . ?
C29 P1 C26 105.83(15) . . ?
C19 P1 Co1 109.03(9) . . ?
C29 P1 Co1 124.09(10) . . ?
C26 P1 Co1 108.12(10) . . ?
C20 P2 C14 110.38(13) . . ?
C20 P2 C1 99.95(12) . . ?
C14 P2 C1 99.94(12) . . ?
C20 P2 Co1 112.50(9) . . ?
C14 P2 Co1 111.43(9) . . ?
C1 P2 Co1 121.46(9) . . ?
C25 P3 C32 101.13(14) . . ?
C25 P3 C35 103.32(13) . . ?
C32 P3 C35 105.95(14) . . ?
C25 P3 Co1 108.12(9) . . ?
C32 P3 Co1 121.33(11) . . ?
C35 P3 Co1 114.75(10) . . ?
C8 N1 C2 121.7(2) . . ?
C8 N1 C1 119.9(2) . . ?
C2 N1 C1 117.7(2) . . ?
N1 C1 P2 113.83(18) . . ?
N1 C1 H1A 108.8 . . ?
P2 C1 H1A 108.8 . . ?
N1 C1 H1B 108.8 . . ?
P2 C1 H1B 108.8 . . ?
H1A C1 H1B 107.7 . . ?
C7 C2 C3 119.5(3) . . ?
C7 C2 N1 119.9(3) . . ?
C3 C2 N1 120.6(2) . . ?
C4 C3 C2 119.8(3) . . ?
C4 C3 H3 120.1 . . ?
C2 C3 H3 120.1 . . ?
C5 C4 C3 120.7(3) . . ?
C5 C4 H4 119.6 . . ?
C3 C4 H4 119.6 . . ?
C4 C5 C6 119.5(3) . . ?
C4 C5 H5 120.2 . . ?
C6 C5 H5 120.2 . . ?
C7 C6 C5 119.9(3) . . ?
C7 C6 H6 120.0 . . ?
C5 C6 H6 120.0 . . ?
C2 C7 C6 120.5(3) . . ?
C2 C7 H7 119.8 . . ?
C6 C7 H7 119.8 . . ?
C13 C8 N1 121.7(3) . . ?
C13 C8 C9 118.0(3) . . ?
N1 C8 C9 120.3(3) . . ?
C10 C9 C8 120.3(3) . . ?
C10 C9 H9 119.8 . . ?
C8 C9 H9 119.8 . . ?
C11 C10 C9 121.4(3) . . ?
C11 C10 H10 119.3 . . ?
C9 C10 H10 119.3 . . ?
C10 C11 C12 118.5(3) . . ?
C10 C11 H11 120.7 . . ?
C12 C11 H11 120.7 . . ?
C11 C12 C13 121.1(3) . . ?
C11 C12 H12 119.5 . . ?
C13 C12 H12 119.5 . . ?
C12 C13 C8 120.6(3) . . ?
C12 C13 H13 119.7 . . ?
C8 C13 H13 119.7 . . ?
C15 C14 C19 119.2(3) . . ?
C15 C14 P2 126.8(2) . . ?
C19 C14 P2 113.8(2) . . ?
C16 C15 C14 120.7(3) . . ?
C16 C15 H15 119.6 . . ?
C14 C15 H15 119.6 . . ?
C17 C16 C15 120.1(3) . . ?
C17 C16 H16 119.9 . . ?
C15 C16 H16 119.9 . . ?
C16 C17 C18 120.1(3) . . ?
C16 C17 H17 120.0 . . ?
C18 C17 H17 120.0 . . ?
C17 C18 C19 120.6(3) . . ?
C17 C18 H18 119.7 . . ?
C19 C18 H18 119.7 . . ?
C18 C19 C14 119.2(3) . . ?
C18 C19 P1 124.9(2) . . ?
C14 C19 P1 115.9(2) . . ?
C25 C20 C21 120.1(3) . . ?
C25 C20 P2 113.8(2) . . ?
C21 C20 P2 126.0(2) . . ?
C22 C21 C20 120.3(3) . . ?
C22 C21 H21 119.8 . . ?
C20 C21 H21 119.8 . . ?
C21 C22 C23 119.6(3) . . ?
C21 C22 H22 120.2 . . ?
C23 C22 H22 120.2 . . ?
C24 C23 C22 120.5(3) . . ?
C24 C23 H23 119.8 . . ?
C22 C23 H23 119.8 . . ?
C23 C24 C25 120.4(3) . . ?
C23 C24 H24 119.8 . . ?
C25 C24 H24 119.8 . . ?
C20 C25 C24 119.0(3) . . ?
C20 C25 P3 116.3(2) . . ?
C24 C25 P3 124.7(2) . . ?
C28 C26 C27 110.1(3) . . ?
C28 C26 P1 117.3(2) . . ?
C27 C26 P1 108.7(2) . . ?
C28 C26 H26 106.7 . . ?
C27 C26 H26 106.7 . . ?
P1 C26 H26 106.7 . . ?
C26 C27 H27A 109.5 . . ?
C26 C27 H27B 109.5 . . ?
H27A C27 H27B 109.5 . . ?
C26 C27 H27C 109.5 . . ?
H27A C27 H27C 109.5 . . ?
H27B C27 H27C 109.5 . . ?
C26 C28 H28A 109.5 . . ?
C26 C28 H28B 109.5 . . ?
H28A C28 H28B 109.5 . . ?
C26 C28 H28C 109.5 . . ?
H28A C28 H28C 109.5 . . ?
H28B C28 H28C 109.5 . . ?
C30 C29 C31 110.7(3) . . ?
C30 C29 P1 110.9(2) . . ?
C31 C29 P1 110.8(2) . . ?
C30 C29 H29 108.1 . . ?
C31 C29 H29 108.1 . . ?
P1 C29 H29 108.1 . . ?
C29 C30 H30A 109.5 . . ?
C29 C30 H30B 109.5 . . ?
H30A C30 H30B 109.5 . . ?
C29 C30 H30C 109.5 . . ?
H30A C30 H30C 109.5 . . ?
H30B C30 H30C 109.5 . . ?
C29 C31 H31A 109.5 . . ?
C29 C31 H31B 109.5 . . ?
H31A C31 H31B 109.5 . . ?
C29 C31 H31C 109.5 . . ?
H31A C31 H31C 109.5 . . ?
H31B C31 H31C 109.5 . . ?
C33 C32 C34 110.7(3) . . ?
C33 C32 P3 110.1(2) . . ?
C34 C32 P3 114.6(2) . . ?
C33 C32 H32 107.0 . . ?
C34 C32 H32 107.0 . . ?
P3 C32 H32 107.0 . . ?
C32 C33 H33A 109.5 . . ?
C32 C33 H33B 109.5 . . ?
H33A C33 H33B 109.5 . . ?
C32 C33 H33C 109.5 . . ?
H33A C33 H33C 109.5 . . ?
H33B C33 H33C 109.5 . . ?
C32 C34 H34A 109.5 . . ?
C32 C34 H34B 109.5 . . ?
H34A C34 H34B 109.5 . . ?
C32 C34 H34C 109.5 . . ?
H34A C34 H34C 109.5 . . ?
H34B C34 H34C 109.5 . . ?
C37 C35 C36 111.3(3) . . ?
C37 C35 P3 115.7(2) . . ?
C36 C35 P3 111.9(2) . . ?
C37 C35 H35 105.7 . . ?
C36 C35 H35 105.7 . . ?
P3 C35 H35 105.7 . . ?
C35 C36 H36A 109.5 . . ?
C35 C36 H36B 109.5 . . ?
H36A C36 H36B 109.5 . . ?
C35 C36 H36C 109.5 . . ?
H36A C36 H36C 109.5 . . ?
H36B C36 H36C 109.5 . . ?
C35 C37 H37A 109.5 . . ?
C35 C37 H37B 109.5 . . ?
H37A C37 H37B 109.5 . . ?
C35 C37 H37C 109.5 . . ?
H37A C37 H37C 109.5 . . ?
H37B C37 H37C 109.5 . . ?
C38 N2 Co1 177.7(3) . . ?
N2 C38 C39 178.0(4) . . ?
C38 C39 H39A 109.5 . . ?
C38 C39 H39B 109.5 . . ?
H39A C39 H39B 109.5 . . ?
C38 C39 H39C 109.5 . . ?
H39A C39 H39C 109.5 . . ?
H39B C39 H39C 109.5 . . ?
C45 C40 C41 115.4(3) . . ?
C45 C40 B1 118.5(2) . . ?
C41 C40 B1 125.9(2) . . ?
C40 C41 C42 121.9(3) . . ?
C40 C41 H41 119.1 . . ?
C42 C41 H41 119.1 . . ?
C43 C42 C41 121.0(3) . . ?
C43 C42 C65 120.4(3) . . ?
C41 C42 C65 118.6(2) . . ?
C44 C43 C42 117.9(3) . . ?
C44 C43 H43 121.0 . . ?
C42 C43 H43 121.0 . . ?
C43 C44 C45 120.9(3) . . ?
C43 C44 C66 121.5(3) . . ?
C45 C44 C66 117.6(3) . . ?
C44 C45 C40 122.9(3) . . ?
C44 C45 H45 118.6 . . ?
C40 C45 H45 118.6 . . ?
C47 C46 C51 115.7(3) . . ?
C47 C46 B1 124.6(3) . . ?
C51 C46 B1 119.5(2) . . ?
C46 C47 C48 122.1(3) . . ?
C46 C47 H47 119.0 . . ?
C48 C47 H47 119.0 . . ?
C49 C48 C47 121.1(3) . . ?
C49 C48 C67 120.7(3) . . ?
C47 C48 C67 118.1(3) . . ?
C48 C49 C50 117.8(3) . . ?
C48 C49 H49 121.1 . . ?
C50 C49 H49 121.1 . . ?
C51 C50 C49 120.4(3) . . ?
C51 C50 C68 119.8(3) . . ?
C49 C50 C68 119.8(3) . . ?
C50 C51 C46 122.9(3) . . ?
C50 C51 H51 118.6 . . ?
C46 C51 H51 118.6 . . ?
C54 C53 C58 115.3(3) . . ?
C54 C53 B1 122.8(2) . . ?
C58 C53 B1 121.4(2) . . ?
C55 C54 C53 122.5(3) . . ?
C55 C54 H54 118.8 . . ?
C53 C54 H54 118.8 . . ?
C56 C55 C54 120.5(3) . . ?
C56 C55 C70 119.1(3) . . ?
C54 C55 C70 120.4(3) . . ?
C57 C56 C55 118.5(3) . . ?
C57 C56 H56 120.7 . . ?
C55 C56 H56 120.7 . . ?
C56 C57 C58 120.6(3) . . ?
C56 C57 C69 118.1(3) . . ?
C58 C57 C69 121.3(3) . . ?
C57 C58 C53 122.6(3) . . ?
C57 C58 H58 118.7 . . ?
C53 C58 H58 118.7 . . ?
C64 C59 C60 115.4(3) . . ?
C64 C59 B1 123.0(2) . . ?
C60 C59 B1 121.2(2) . . ?
C61 C60 C59 122.2(3) . . ?
C61 C60 H60 118.9 . . ?
C59 C60 H60 118.9 . . ?
C62 C61 C60 120.7(3) . . ?
C62 C61 C72 119.1(3) . . ?
C60 C61 C72 120.1(3) . . ?
C61 C62 C63 118.4(3) . . ?
C61 C62 H62 120.8 . . ?
C63 C62 H62 120.8 . . ?
C62 C63 C64 120.5(3) . . ?
C62 C63 C71 119.6(3) . . ?
C64 C63 C71 119.9(3) . . ?
C63 C64 C59 122.7(3) . . ?
C63 C64 H64 118.7 . . ?
C59 C64 H64 118.7 . . ?
F3 C65 F1 106.8(2) . . ?
F3 C65 F2 105.3(3) . . ?
F1 C65 F2 105.6(2) . . ?
F3 C65 C42 113.3(2) . . ?
F1 C65 C42 113.3(2) . . ?
F2 C65 C42 111.9(2) . . ?
F5 C66 F4 106.3(2) . . ?
F5 C66 F6 105.9(3) . . ?
F4 C66 F6 106.0(2) . . ?
F5 C66 C44 112.0(2) . . ?
F4 C66 C44 113.2(3) . . ?
F6 C66 C44 112.8(3) . . ?
F8 C67 F7 105.1(3) . . ?
F8 C67 F9 108.0(3) . . ?
F7 C67 F9 105.4(3) . . ?
F8 C67 C48 112.2(3) . . ?
F7 C67 C48 112.9(2) . . ?
F9 C67 C48 112.7(3) . . ?
F10 C68 F11 106.7(2) . . ?
F10 C68 F12 106.3(2) . . ?
F11 C68 F12 105.5(2) . . ?
F10 C68 C50 113.2(2) . . ?
F11 C68 C50 112.8(2) . . ?
F12 C68 C50 111.8(2) . . ?
F18 C69 F16 106.7(3) . . ?
F18 C69 F17 105.5(2) . . ?
F16 C69 F17 105.8(3) . . ?
F18 C69 C57 112.5(3) . . ?
F16 C69 C57 113.5(2) . . ?
F17 C69 C57 112.1(3) . . ?
F19B C70 F20B 112.9(17) . . ?
F19A C70 F18A 105.6(9) . . ?
F19A C70 F20A 103.8(9) . . ?
F18A C70 F20A 103.5(12) . . ?
F19B C70 F18B 110.4(16) . . ?
F20B C70 F18B 103.4(12) . . ?
F19C C70 F20C 111(3) . . ?
F19C C70 C55 125.6(12) . . ?
F19B C70 C55 112.5(18) . . ?
F20B C70 C55 110.6(12) . . ?
F19A C70 C55 115.2(8) . . ?
F18A C70 C55 114.9(8) . . ?
F20A C70 C55 112.6(10) . . ?
F18B C70 C55 106.5(11) . . ?
F20C C70 C55 114(3) . . ?
F19C C70 F18C 99.9(14) . . ?
F20C C70 F18C 92.2(18) . . ?
C55 C70 F18C 107.6(10) . . ?
F15 C71 F14 106.4(3) . . ?
F15 C71 F13 106.7(3) . . ?
F14 C71 F13 104.6(3) . . ?
F15 C71 C63 113.1(3) . . ?
F14 C71 C63 113.1(3) . . ?
F13 C71 C63 112.3(3) . . ?
F23C C72 F22C 110.2(13) . . ?
F23B C72 F21B 112.0(9) . . ?
F21A C72 F23A 108.8(8) . . ?
F21A C72 F22A 107.4(8) . . ?
F23A C72 F22A 100.0(6) . . ?
F23B C72 F22B 105.0(8) . . ?
F21B C72 F22B 101.5(8) . . ?
F23C C72 F21C 106.7(15) . . ?
F22C C72 F21C 100.7(10) . . ?
F21A C72 C61 115.8(5) . . ?
F23C C72 C61 116.2(8) . . ?
F23B C72 C61 112.8(8) . . ?
F22C C72 C61 112.3(10) . . ?
F21B C72 C61 114.0(6) . . ?
F23A C72 C61 112.0(6) . . ?
F22A C72 C61 111.5(7) . . ?
F22B C72 C61 110.5(7) . . ?
F21C C72 C61 109.5(12) . . ?

loop_
_geom_bond_atom_site_label_1
_geom_bond_atom_site_label_2
_geom_bond_distance
_geom_bond_site_symmetry_2
_geom_bond_publ_flag
Co1 N2 1.890(3) . ?
Co1 P2 2.1113(8) . ?
Co1 P1 2.1862(8) . ?
Co1 P3 2.1980(8) . ?
B1 C40 1.635(4) . ?
B1 C59 1.639(4) . ?
B1 C53 1.641(4) . ?
B1 C46 1.650(4) . ?
P1 C19 1.826(3) . ?
P1 C29 1.849(3) . ?
P1 C26 1.864(3) . ?
P2 C20 1.825(3) . ?
P2 C14 1.830(3) . ?
P2 C1 1.873(3) . ?
P3 C25 1.844(3) . ?
P3 C32 1.854(3) . ?
P3 C35 1.876(3) . ?
F1 C65 1.335(3) . ?
F2 C65 1.344(4) . ?
F3 C65 1.332(3) . ?
F4 C66 1.346(3) . ?
F5 C66 1.345(4) . ?
F6 C66 1.348(4) . ?
F7 C67 1.332(4) . ?
F8 C67 1.330(4) . ?
F9 C67 1.334(4) . ?
F10 C68 1.339(3) . ?
F11 C68 1.339(3) . ?
F12 C68 1.347(3) . ?
F13 C71 1.329(4) . ?
F14 C71 1.324(4) . ?
F15 C71 1.320(4) . ?
N1 C8 1.402(3) . ?
N1 C2 1.433(3) . ?
N1 C1 1.454(3) . ?
C1 H1A 0.9900 . ?
C1 H1B 0.9900 . ?
C2 C7 1.383(4) . ?
C2 C3 1.392(4) . ?
C3 C4 1.387(4) . ?
C3 H3 0.9500 . ?
C4 C5 1.381(4) . ?
C4 H4 0.9500 . ?
C5 C6 1.389(4) . ?
C5 H5 0.9500 . ?
C6 C7 1.389(4) . ?
C6 H6 0.9500 . ?
C7 H7 0.9500 . ?
C8 C13 1.399(4) . ?
C8 C9 1.403(4) . ?
C9 C10 1.387(4) . ?
C9 H9 0.9500 . ?
C10 C11 1.380(4) . ?
C10 H10 0.9500 . ?
C11 C12 1.385(4) . ?
C11 H11 0.9500 . ?
C12 C13 1.387(4) . ?
C12 H12 0.9500 . ?
C13 H13 0.9500 . ?
C14 C15 1.393(4) . ?
C14 C19 1.405(4) . ?
C15 C16 1.384(4) . ?
C15 H15 0.9500 . ?
C16 C17 1.379(4) . ?
C16 H16 0.9500 . ?
C17 C18 1.381(4) . ?
C17 H17 0.9500 . ?
C18 C19 1.399(4) . ?
C18 H18 0.9500 . ?
C20 C25 1.393(4) . ?
C20 C21 1.395(4) . ?
C21 C22 1.383(4) . ?
C21 H21 0.9500 . ?
C22 C23 1.385(4) . ?
C22 H22 0.9500 . ?
C23 C24 1.384(4) . ?
C23 H23 0.9500 . ?
C24 C25 1.395(4) . ?
C24 H24 0.9500 . ?
C26 C28 1.528(4) . ?
C26 C27 1.539(5) . ?
C26 H26 1.0000 . ?
C27 H27A 0.9800 . ?
C27 H27B 0.9800 . ?
C27 H27C 0.9800 . ?
C28 H28A 0.9800 . ?
C28 H28B 0.9800 . ?
C28 H28C 0.9800 . ?
C29 C30 1.520(4) . ?
C29 C31 1.535(4) . ?
C29 H29 1.0000 . ?
C30 H30A 0.9800 . ?
C30 H30B 0.9800 . ?
C30 H30C 0.9800 . ?
C31 H31A 0.9800 . ?
C31 H31B 0.9800 . ?
C31 H31C 0.9800 . ?
C32 C33 1.529(5) . ?
C32 C34 1.532(4) . ?
C32 H32 1.0000 . ?
C33 H33A 0.9800 . ?
C33 H33B 0.9800 . ?
C33 H33C 0.9800 . ?
C34 H34A 0.9800 . ?
C34 H34B 0.9800 . ?
C34 H34C 0.9800 . ?
C35 C37 1.521(4) . ?
C35 C36 1.536(4) . ?
C35 H35 1.0000 . ?
C36 H36A 0.9800 . ?
C36 H36B 0.9800 . ?
C36 H36C 0.9800 . ?
C37 H37A 0.9800 . ?
C37 H37B 0.9800 . ?
C37 H37C 0.9800 . ?
N2 C38 1.107(4) . ?
C38 C39 1.467(5) . ?
C39 H39A 0.9800 . ?
C39 H39B 0.9800 . ?
C39 H39C 0.9800 . ?
C40 C45 1.400(4) . ?
C40 C41 1.402(4) . ?
C41 C42 1.403(4) . ?
C41 H41 0.9500 . ?
C42 C43 1.387(4) . ?
C42 C65 1.491(4) . ?
C43 C44 1.385(4) . ?
C43 H43 0.9500 . ?
C44 C45 1.386(4) . ?
C44 C66 1.491(4) . ?
C45 H45 0.9500 . ?
C46 C47 1.397(4) . ?
C46 C51 1.399(4) . ?
C47 C48 1.402(4) . ?
C47 H47 0.9500 . ?
C48 C49 1.385(4) . ?
C48 C67 1.497(4) . ?
C49 C50 1.398(4) . ?
C49 H49 0.9500 . ?
C50 C51 1.393(4) . ?
C50 C68 1.487(4) . ?
C51 H51 0.9500 . ?
C53 C54 1.403(4) . ?
C53 C58 1.403(4) . ?
C54 C55 1.388(4) . ?
C54 H54 0.9500 . ?
C55 C56 1.387(4) . ?
C55 C70 1.492(4) . ?
C56 C57 1.383(4) . ?
C56 H56 0.9500 . ?
C57 C58 1.387(4) . ?
C57 C69 1.495(4) . ?
C58 H58 0.9500 . ?
C59 C64 1.398(4) . ?
C59 C60 1.410(4) . ?
C60 C61 1.391(4) . ?
C60 H60 0.9500 . ?
C61 C62 1.384(4) . ?
C61 C72 1.499(4) . ?
C62 C63 1.388(4) . ?
C62 H62 0.9500 . ?
C63 C64 1.392(4) . ?
C63 C71 1.494(4) . ?
C64 H64 0.9500 . ?
C69 F18 1.330(4) . ?
C69 F16 1.332(4) . ?
C69 F17 1.344(4) . ?
C70 F19C 1.18(2) . ?
C70 F19B 1.22(3) . ?
C70 F20B 1.33(2) . ?
C70 F19A 1.340(16) . ?
C70 F18A 1.348(14) . ?
C70 F20A 1.390(17) . ?
C70 F18B 1.39(2) . ?
C70 F20C 1.40(4) . ?
C70 F18C 1.56(2) . ?
C72 F21A 1.245(9) . ?
C72 F23C 1.266(15) . ?
C72 F23B 1.279(14) . ?
C72 F22C 1.302(17) . ?
C72 F21B 1.311(13) . ?
C72 F23A 1.380(11) . ?
C72 F22A 1.386(11) . ?
C72 F22B 1.402(11) . ?
C72 F21C 1.42(2) . ?

loop_
_geom_torsion_atom_site_label_1
_geom_torsion_atom_site_label_2
_geom_torsion_atom_site_label_3
_geom_torsion_atom_site_label_4
_geom_torsion
_geom_torsion_site_symmetry_1
_geom_torsion_site_symmetry_2
_geom_torsion_site_symmetry_3
_geom_torsion_site_symmetry_4
_geom_torsion_publ_flag
C8 N1 C1 P2 -86.7(3) . . . . ?
C2 N1 C1 P2 102.5(2) . . . . ?
C20 P2 C1 N1 -54.5(2) . . . . ?
C14 P2 C1 N1 -167.46(19) . . . . ?
Co1 P2 C1 N1 69.7(2) . . . . ?
C8 N1 C2 C7 -114.8(3) . . . . ?
C1 N1 C2 C7 55.8(3) . . . . ?
C8 N1 C2 C3 65.4(4) . . . . ?
C1 N1 C2 C3 -124.0(3) . . . . ?
C7 C2 C3 C4 -0.6(4) . . . . ?
N1 C2 C3 C4 179.2(2) . . . . ?
C2 C3 C4 C5 -0.9(4) . . . . ?
C3 C4 C5 C6 1.0(5) . . . . ?
C4 C5 C6 C7 0.4(5) . . . . ?
C3 C2 C7 C6 2.0(4) . . . . ?
N1 C2 C7 C6 -177.8(3) . . . . ?
C5 C6 C7 C2 -1.9(5) . . . . ?
C2 N1 C8 C13 180.0(3) . . . . ?
C1 N1 C8 C13 9.6(4) . . . . ?
C2 N1 C8 C9 1.2(4) . . . . ?
C1 N1 C8 C9 -169.2(2) . . . . ?
C13 C8 C9 C10 -1.0(4) . . . . ?
N1 C8 C9 C10 177.8(3) . . . . ?
C8 C9 C10 C11 -0.4(4) . . . . ?
C9 C10 C11 C12 1.0(5) . . . . ?
C10 C11 C12 C13 -0.2(5) . . . . ?
C11 C12 C13 C8 -1.2(4) . . . . ?
N1 C8 C13 C12 -177.0(3) . . . . ?
C9 C8 C13 C12 1.8(4) . . . . ?
C20 P2 C14 C15 -42.3(3) . . . . ?
C1 P2 C14 C15 62.3(3) . . . . ?
Co1 P2 C14 C15 -168.1(2) . . . . ?
C20 P2 C14 C19 142.6(2) . . . . ?
C1 P2 C14 C19 -112.8(2) . . . . ?
Co1 P2 C14 C19 16.8(2) . . . . ?
C19 C14 C15 C16 -0.8(4) . . . . ?
P2 C14 C15 C16 -175.7(2) . . . . ?
C14 C15 C16 C17 0.4(5) . . . . ?
C15 C16 C17 C18 0.9(5) . . . . ?
C16 C17 C18 C19 -1.7(4) . . . . ?
C17 C18 C19 C14 1.3(4) . . . . ?
C17 C18 C19 P1 -177.9(2) . . . . ?
C15 C14 C19 C18 0.0(4) . . . . ?
P2 C14 C19 C18 175.5(2) . . . . ?
C15 C14 C19 P1 179.2(2) . . . . ?
P2 C14 C19 P1 -5.3(3) . . . . ?
C29 P1 C19 C18 -54.7(3) . . . . ?
C26 P1 C19 C18 56.0(3) . . . . ?
Co1 P1 C19 C18 171.4(2) . . . . ?
C29 P1 C19 C14 126.1(2) . . . . ?
C26 P1 C19 C14 -123.2(2) . . . . ?
Co1 P1 C19 C14 -7.7(2) . . . . ?
C14 P2 C20 C25 -135.6(2) . . . . ?
C1 P2 C20 C25 119.8(2) . . . . ?
Co1 P2 C20 C25 -10.4(2) . . . . ?
C14 P2 C20 C21 47.6(3) . . . . ?
C1 P2 C20 C21 -57.0(3) . . . . ?
Co1 P2 C20 C21 172.7(2) . . . . ?
C25 C20 C21 C22 3.8(4) . . . . ?
P2 C20 C21 C22 -179.5(2) . . . . ?
C20 C21 C22 C23 -1.0(4) . . . . ?
C21 C22 C23 C24 -1.8(5) . . . . ?
C22 C23 C24 C25 1.8(5) . . . . ?
C21 C20 C25 C24 -3.8(4) . . . . ?
P2 C20 C25 C24 179.1(2) . . . . ?
C21 C20 C25 P3 174.7(2) . . . . ?
P2 C20 C25 P3 -2.4(3) . . . . ?
C23 C24 C25 C20 1.0(4) . . . . ?
C23 C24 C25 P3 -177.4(2) . . . . ?
C32 P3 C25 C20 141.8(2) . . . . ?
C35 P3 C25 C20 -108.6(2) . . . . ?
Co1 P3 C25 C20 13.4(2) . . . . ?
C32 P3 C25 C24 -39.8(3) . . . . ?
C35 P3 C25 C24 69.8(3) . . . . ?
Co1 P3 C25 C24 -168.2(2) . . . . ?
C19 P1 C26 C28 -74.0(3) . . . . ?
C29 P1 C26 C28 35.0(3) . . . . ?
Co1 P1 C26 C28 169.9(2) . . . . ?
C19 P1 C26 C27 51.7(2) . . . . ?
C29 P1 C26 C27 160.7(2) . . . . ?
Co1 P1 C26 C27 -64.4(2) . . . . ?
C19 P1 C29 C30 -61.4(2) . . . . ?
C26 P1 C29 C30 -171.2(2) . . . . ?
Co1 P1 C29 C30 63.2(2) . . . . ?
C19 P1 C29 C31 175.3(2) . . . . ?
C26 P1 C29 C31 65.5(3) . . . . ?
Co1 P1 C29 C31 -60.1(3) . . . . ?
C25 P3 C32 C33 -63.9(2) . . . . ?
C35 P3 C32 C33 -171.4(2) . . . . ?
Co1 P3 C32 C33 55.5(3) . . . . ?
C25 P3 C32 C34 170.5(2) . . . . ?
C35 P3 C32 C34 63.0(3) . . . . ?
Co1 P3 C32 C34 -70.1(3) . . . . ?
C25 P3 C35 C37 -63.1(3) . . . . ?
C32 P3 C35 C37 42.8(3) . . . . ?
Co1 P3 C35 C37 179.5(2) . . . . ?
C25 P3 C35 C36 168.0(2) . . . . ?
C32 P3 C35 C36 -86.1(2) . . . . ?
Co1 P3 C35 C36 50.6(2) . . . . ?
C59 B1 C40 C45 -66.3(3) . . . . ?
C53 B1 C40 C45 169.9(2) . . . . ?
C46 B1 C40 C45 53.1(3) . . . . ?
C59 B1 C40 C41 109.5(3) . . . . ?
C53 B1 C40 C41 -14.4(4) . . . . ?
C46 B1 C40 C41 -131.1(3) . . . . ?
C45 C40 C41 C42 0.2(4) . . . . ?
B1 C40 C41 C42 -175.7(3) . . . . ?
C40 C41 C42 C43 -0.9(4) . . . . ?
C40 C41 C42 C65 -178.5(3) . . . . ?
C41 C42 C43 C44 0.3(4) . . . . ?
C65 C42 C43 C44 177.8(3) . . . . ?
C42 C43 C44 C45 0.9(4) . . . . ?
C42 C43 C44 C66 -176.3(3) . . . . ?
C43 C44 C45 C40 -1.7(4) . . . . ?
C66 C44 C45 C40 175.7(3) . . . . ?
C41 C40 C45 C44 1.1(4) . . . . ?
B1 C40 C45 C44 177.3(3) . . . . ?
C40 B1 C46 C47 18.0(4) . . . . ?
C59 B1 C46 C47 132.9(3) . . . . ?
C53 B1 C46 C47 -105.3(3) . . . . ?
C40 B1 C46 C51 -166.8(2) . . . . ?
C59 B1 C46 C51 -52.0(3) . . . . ?
C53 B1 C46 C51 69.9(3) . . . . ?
C51 C46 C47 C48 1.0(4) . . . . ?
B1 C46 C47 C48 176.3(2) . . . . ?
C46 C47 C48 C49 -1.3(4) . . . . ?
C46 C47 C48 C67 178.3(3) . . . . ?
C47 C48 C49 C50 0.8(4) . . . . ?
C67 C48 C49 C50 -178.8(3) . . . . ?
C48 C49 C50 C51 -0.1(4) . . . . ?
C48 C49 C50 C68 -177.5(3) . . . . ?
C49 C50 C51 C46 -0.1(4) . . . . ?
C68 C50 C51 C46 177.2(2) . . . . ?
C47 C46 C51 C50 -0.3(4) . . . . ?
B1 C46 C51 C50 -175.9(2) . . . . ?
C40 B1 C53 C54 139.4(3) . . . . ?
C59 B1 C53 C54 20.5(4) . . . . ?
C46 B1 C53 C54 -100.3(3) . . . . ?
C40 B1 C53 C58 -49.1(4) . . . . ?
C59 B1 C53 C58 -167.9(2) . . . . ?
C46 B1 C53 C58 71.3(3) . . . . ?
C58 C53 C54 C55 1.0(4) . . . . ?
B1 C53 C54 C55 173.0(3) . . . . ?
C53 C54 C55 C56 -0.2(4) . . . . ?
C53 C54 C55 C70 179.9(3) . . . . ?
C54 C55 C56 C57 -0.4(4) . . . . ?
C70 C55 C56 C57 179.5(3) . . . . ?
C55 C56 C57 C58 0.2(4) . . . . ?
C55 C56 C57 C69 -178.2(3) . . . . ?
C56 C57 C58 C53 0.8(4) . . . . ?
C69 C57 C58 C53 179.1(3) . . . . ?
C54 C53 C58 C57 -1.3(4) . . . . ?
B1 C53 C58 C57 -173.5(3) . . . . ?
C40 B1 C59 C64 92.3(3) . . . . ?
C53 B1 C59 C64 -142.7(3) . . . . ?
C46 B1 C59 C64 -26.4(4) . . . . ?
C40 B1 C59 C60 -80.1(3) . . . . ?
C53 B1 C59 C60 44.8(3) . . . . ?
C46 B1 C59 C60 161.2(2) . . . . ?
C64 C59 C60 C61 1.7(4) . . . . ?
B1 C59 C60 C61 174.7(3) . . . . ?
C59 C60 C61 C62 -2.5(4) . . . . ?
C59 C60 C61 C72 178.3(3) . . . . ?
C60 C61 C62 C63 1.1(4) . . . . ?
C72 C61 C62 C63 -179.7(3) . . . . ?
C61 C62 C63 C64 1.0(4) . . . . ?
C61 C62 C63 C71 179.8(3) . . . . ?
C62 C63 C64 C59 -1.8(4) . . . . ?
C71 C63 C64 C59 179.5(3) . . . . ?
C60 C59 C64 C63 0.4(4) . . . . ?
B1 C59 C64 C63 -172.4(3) . . . . ?
C43 C42 C65 F3 133.2(3) . . . . ?
C41 C42 C65 F3 -49.2(4) . . . . ?
C43 C42 C65 F1 11.3(4) . . . . ?
C41 C42 C65 F1 -171.1(2) . . . . ?
C43 C42 C65 F2 -108.0(3) . . . . ?
C41 C42 C65 F2 69.6(3) . . . . ?
C43 C44 C66 F5 113.9(3) . . . . ?
C45 C44 C66 F5 -63.4(4) . . . . ?
C43 C44 C66 F4 -6.3(4) . . . . ?
C45 C44 C66 F4 176.3(2) . . . . ?
C43 C44 C66 F6 -126.7(3) . . . . ?
C45 C44 C66 F6 55.9(4) . . . . ?
C49 C48 C67 F8 116.5(3) . . . . ?
C47 C48 C67 F8 -63.1(4) . . . . ?
C49 C48 C67 F7 -125.0(3) . . . . ?
C47 C48 C67 F7 55.4(4) . . . . ?
C49 C48 C67 F9 -5.8(4) . . . . ?
C47 C48 C67 F9 174.6(3) . . . . ?
C51 C50 C68 F10 151.8(2) . . . . ?
C49 C50 C68 F10 -30.8(4) . . . . ?
C51 C50 C68 F11 30.5(4) . . . . ?
C49 C50 C68 F11 -152.1(3) . . . . ?
C51 C50 C68 F12 -88.3(3) . . . . ?
C49 C50 C68 F12 89.1(3) . . . . ?
C56 C57 C69 F18 61.7(4) . . . . ?
C58 C57 C69 F18 -116.7(3) . . . . ?
C56 C57 C69 F16 -176.9(3) . . . . ?
C58 C57 C69 F16 4.7(4) . . . . ?
C56 C57 C69 F17 -57.1(4) . . . . ?
C58 C57 C69 F17 124.5(3) . . . . ?
C56 C55 C70 F19C -95(3) . . . . ?
C54 C55 C70 F19C 85(3) . . . . ?
C56 C55 C70 F19B 83.9(16) . . . . ?
C54 C55 C70 F19B -96.1(16) . . . . ?
C56 C55 C70 F20B -148.8(11) . . . . ?
C54 C55 C70 F20B 31.2(12) . . . . ?
C56 C55 C70 F19A -52.5(9) . . . . ?
C54 C55 C70 F19A 127.5(9) . . . . ?
C56 C55 C70 F18A -175.5(14) . . . . ?
C54 C55 C70 F18A 4.5(15) . . . . ?
C56 C55 C70 F20A 66.4(9) . . . . ?
C54 C55 C70 F20A -113.7(8) . . . . ?
C56 C55 C70 F18B -37.1(11) . . . . ?
C54 C55 C70 F18B 142.9(11) . . . . ?
C56 C55 C70 F20C 48(2) . . . . ?
C54 C55 C70 F20C -132(2) . . . . ?
C56 C55 C70 F18C 148.5(15) . . . . ?
C54 C55 C70 F18C -31.5(15) . . . . ?
C62 C63 C71 F15 150.4(3) . . . . ?
C64 C63 C71 F15 -30.8(4) . . . . ?
C62 C63 C71 F14 29.3(4) . . . . ?
C64 C63 C71 F14 -151.9(3) . . . . ?
C62 C63 C71 F13 -88.8(3) . . . . ?
C64 C63 C71 F13 90.0(3) . . . . ?
C62 C61 C72 F21A -92.3(16) . . . . ?
C60 C61 C72 F21A 86.9(16) . . . . ?
C62 C61 C72 F23C -18(3) . . . . ?
C60 C61 C72 F23C 162(3) . . . . ?
C62 C61 C72 F23B 61.1(16) . . . . ?
C60 C61 C72 F23B -119.6(16) . . . . ?
C62 C61 C72 F22C 110.3(19) . . . . ?
C60 C61 C72 F22C -70.5(19) . . . . ?
C62 C61 C72 F21B -169.6(15) . . . . ?
C60 C61 C72 F21B 9.6(15) . . . . ?
C62 C61 C72 F23A 142.1(10) . . . . ?
C60 C61 C72 F23A -38.7(10) . . . . ?
C62 C61 C72 F22A 30.9(10) . . . . ?
C60 C61 C72 F22A -149.9(9) . . . . ?
C62 C61 C72 F22B -56.1(11) . . . . ?
C60 C61 C72 F22B 123.1(10) . . . . ?
C62 C61 C72 F21C -138.7(17) . . . . ?
C60 C61 C72 F21C 40.5(17) . . . . ?
